data_4029481
loop_
_publ_author_name
'Fremaux, Juliette'
'Kauffmann, Brice'
'Guichard, Gilles'

_publ_section_title
;
 Synthesis and folding propensity of aliphatic oligoureas containing
 repeats of proline-type units.
;
_journal_issue 12
_journal_name_full 'The Journal of organic chemistry'
_journal_page_first 5494
_journal_page_last 5502
_journal_paper_doi 10.1021/jo5006075
_journal_volume 79
_journal_year 2014
_chemical_formula_sum 'C58 H111 N19 O11'
_chemical_formula_weight 1250.65
_chemical_name_systematic
;
 ?
;
_space_group_crystal_system monoclinic
_space_group_IT_number 5
_space_group_name_Hall 'C 2y'
_space_group_name_H-M_alt 'C 1 2 1'
_symmetry_space_group_name_Hall 'C 2y'
_symmetry_space_group_name_H-M 'C 1 2 1'
_atom_sites_solution_hydrogens geom
_audit_creation_method SHELXL-2013
_cell_angle_alpha 90
_cell_angle_beta 107.06(3)
_cell_angle_gamma 90
_cell_formula_units_Z 4
_cell_length_a 18.609(4)
_cell_length_b 20.000(4)
_cell_length_c 21.577(4)
_cell_measurement_temperature 213(2)
_cell_volume 7677(3)
_computing_structure_refinement 'SHELXL-2013 (Sheldrick, 2013)'
_diffrn_ambient_temperature 213(2)
_diffrn_measured_fraction_theta_full 0.489
_diffrn_measured_fraction_theta_max 0.947
_diffrn_radiation_type CuK\a
_diffrn_radiation_wavelength 1.54178
_diffrn_reflns_av_unetI/netI 0.0783
_diffrn_reflns_Laue_measured_fraction_full 0.489
_diffrn_reflns_Laue_measured_fraction_max 0.947
_diffrn_reflns_point_group_measured_fraction_full 0.383
_diffrn_reflns_point_group_measured_fraction_max 0.747
_diffrn_reflns_theta_full 67.679
_diffrn_reflns_theta_max 47.829
_diffrn_reflns_theta_min 2.142
_exptl_absorpt_coefficient_mu 0.621
_exptl_crystal_density_diffrn 1.082
_exptl_crystal_F_000 2720
_refine_diff_density_max 0.377
_refine_diff_density_min -0.322
_refine_diff_density_rms 0.075
_refine_ls_abs_structure_details
;
 Flack x determined using 1492 quotients [(I+)-(I-)]/[(I+)+(I-)]
 (Parsons and Flack (2004), Acta Cryst. A60, s61).
;
_refine_ls_abs_structure_Flack -0.4(3)
_refine_ls_extinction_coef 0.0000
_refine_ls_extinction_expression Fc^*^=kFc[1+0.001xFc^2^\l^3^/sin(2\q)]^-1/4^
_refine_ls_extinction_method SHELXL
_refine_ls_goodness_of_fit_ref 1.060
_refine_ls_hydrogen_treatment constr
_refine_ls_matrix_type full
_refine_ls_number_parameters 794
_refine_ls_number_reflns 5332
_refine_ls_number_restraints 1
_refine_ls_restrained_S_all 1.060
_refine_ls_R_factor_all 0.0899
_refine_ls_R_factor_gt 0.0827
_refine_ls_shift/su_max 0.013
_refine_ls_shift/su_mean 0.001
_refine_ls_structure_factor_coef Fsqd
_refine_ls_weighting_details 'w=1/[\s^2^(Fo^2^)+(0.1448P)^2^+15.5083P] where P=(Fo^2^+2Fc^2^)/3'
_refine_ls_weighting_scheme calc
_refine_ls_wR_factor_gt 0.2159
_refine_ls_wR_factor_ref 0.2237
_reflns_Friedel_coverage 0.520
_reflns_Friedel_fraction_full 0.270
_reflns_Friedel_fraction_max 0.531
_reflns_number_gt 4725
_reflns_number_total 5332
_reflns_threshold_expression 'I > 2\s(I)'
_cod_data_source_file jo5006075_si_003.cif
_cod_data_source_block jf126_sq_d
_cod_depositor_comments 'Adding full bibliography for 4029480--4029481.cif.'
_cod_database_code 4029481
_shelx_space_group_comment
;
The symmetry employed for this shelxl refinement is uniquely defined
by the following loop, which should always be used as a source of
symmetry information in preference to the above space-group names.
They are only intended as comments.
;
_shelxl_version_number 2013-4

loop_
_space_group_symop_operation_xyz
'x, y, z'
'-x, y, -z'
'x+1/2, y+1/2, z'
'-x+1/2, y+1/2, -z'

loop_
_atom_site_label
_atom_site_type_symbol
_atom_site_fract_x
_atom_site_fract_y
_atom_site_fract_z
_atom_site_U_iso_or_equiv
_atom_site_adp_type
_atom_site_occupancy
_atom_site_site_symmetry_order
_atom_site_calc_flag
_atom_site_refinement_flags_posn
_atom_site_refinement_flags_adp
O3 O 0.3352(4) 0.9793(4) 0.1579(4) 0.064(2) Uani 1 1 d . .
O11 O 0.3345(4) 1.0675(4) -0.6701(3) 0.058(2) Uani 1 1 d . .
O5 O 0.2672(4) 1.0966(4) -0.0315(3) 0.055(2) Uani 1 1 d . .
O2 O 0.1379(5) 0.9906(5) 0.2045(4) 0.066(2) Uani 1 1 d . .
N17 N 0.3664(7) 1.0432(5) -0.1712(4) 0.062(3) Uani 1 1 d . .
O6 O 0.2840(5) 0.9758(5) -0.1449(4) 0.076(3) Uani 1 1 d . .
O9 O 0.2025(5) 0.9367(5) -0.5147(4) 0.064(2) Uani 1 1 d . .
N4 N 0.1408(5) 1.0257(6) 0.1053(4) 0.060(3) Uani 1 1 d . .
H4 H 0.1296 1.0162 0.0647 0.073 Uiso 1 1 calc R U
O8 O 0.3540(5) 1.0008(4) -0.3545(4) 0.066(2) Uani 1 1 d . .
O10 O 0.3000(5) 1.0789(6) -0.5800(4) 0.091(3) Uani 1 1 d . .
O4 O 0.1690(5) 0.9322(4) 0.0122(4) 0.068(2) Uani 1 1 d . .
N13 N 0.3835(6) 0.9728(5) -0.4444(4) 0.060(3) Uani 1 1 d . .
H13 H 0.3967 0.9885 -0.4765 0.072 Uiso 1 1 calc R U
N16 N 0.2236(6) 1.0317(5) -0.6681(4) 0.058(3) Uani 1 1 d . .
H16 H 0.2181 1.0224 -0.7081 0.069 Uiso 1 1 calc R U
N8 N 0.1597(5) 0.9693(5) -0.0885(4) 0.054(3) Uani 1 1 d . .
H8 H 0.1770 0.9668 -0.1213 0.065 Uiso 1 1 calc R U
N19 N 0.1594(6) 1.1088(5) -0.1145(4) 0.061(3) Uani 1 1 d . .
N6 N 0.3461(5) 1.0009(5) 0.0579(4) 0.060(3) Uani 1 1 d . .
H6 H 0.3442 1.0308 0.0288 0.072 Uiso 1 1 calc R U
C017 C 0.4044(8) 1.1047(9) -0.6470(6) 0.079(4) Uani 1 1 d . .
N12 N 0.3223(6) 1.0706(5) -0.4400(4) 0.056(3) Uani 1 1 d . .
H12 H 0.3295 1.0788 -0.4769 0.068 Uiso 1 1 calc R U
N14 N 0.2943(6) 0.8626(5) -0.5157(5) 0.064(3) Uani 1 1 d . .
H14 H 0.3133 0.8369 -0.5388 0.076 Uiso 1 1 calc R U
N15 N 0.2144(6) 0.9009(5) -0.6106(4) 0.062(3) Uani 1 1 d . .
H15 H 0.2385 0.8775 -0.6314 0.074 Uiso 1 1 calc R U
C021 C 0.1631(7) 1.0144(7) -0.6406(5) 0.057(3) Uani 1 1 d . .
H021 H 0.1802 1.0258 -0.5944 0.069 Uiso 1 1 calc R U
N7 N 0.2614(6) 0.9057(5) -0.0345(4) 0.054(3) Uani 1 1 d . .
H7 H 0.2705 0.8992 -0.0709 0.065 Uiso 1 1 calc R U
N5 N 0.2880(6) 1.0765(5) 0.1064(4) 0.058(3) Uani 1 1 d . .
H5 H 0.2888 1.1023 0.0747 0.069 Uiso 1 1 calc R U
N9 N 0.2734(6) 1.1404(5) -0.1264(4) 0.059(3) Uani 1 1 d . .
H9 H 0.2504 1.1567 -0.1639 0.070 Uiso 1 1 calc R U
O1 O 0.2800(6) 0.8191(5) 0.3000(5) 0.086(3) Uani 1 1 d . .
N1 N 0.3450(7) 0.9095(7) 0.2802(5) 0.085(4) Uani 1 1 d . .
H1 H 0.3491 0.9409 0.2542 0.102 Uiso 1 1 calc R U
N2 N 0.2644(6) 0.8592(6) 0.1969(5) 0.070(3) Uani 1 1 d . .
H2 H 0.2821 0.8834 0.1718 0.084 Uiso 1 1 calc R U
O7 O 0.1837(6) 1.0693(6) -0.3247(6) 0.102(3) Uani 1 1 d . .
C029 C 0.3499(7) 1.0128(7) -0.4117(6) 0.060(3) Uani 1 1 d . .
N11 N 0.1722(6) 1.0446(6) -0.4287(6) 0.080(3) Uani 1 1 d . .
H11 H 0.1579 1.0172 -0.4607 0.096 Uiso 1 1 calc R U
C031 C 0.3979(7) 0.9041(7) -0.4263(5) 0.063(3) Uani 1 1 d . .
H03A H 0.4215 0.9014 -0.3798 0.076 Uiso 1 1 calc R U
H03B H 0.4329 0.8860 -0.4476 0.076 Uiso 1 1 calc R U
C032 C 0.1112(6) 1.0813(6) -0.0782(5) 0.055(3) Uani 1 1 d . .
H032 H 0.1366 1.0855 -0.0316 0.066 Uiso 1 1 calc R U
N3 N 0.1197(6) 0.9155(6) 0.1228(4) 0.068(3) Uani 1 1 d . .
H3 H 0.1073 0.9118 0.0813 0.081 Uiso 1 1 calc R U
C034 C 0.2363(8) 0.9011(8) -0.5453(7) 0.065(4) Uani 1 1 d . .
C035 C 0.3274(8) 0.8624(6) -0.4440(5) 0.064(4) Uani 1 1 d . .
H035 H 0.2913 0.8824 -0.4244 0.077 Uiso 1 1 calc R U
C037 C 0.2810(7) 1.1217(6) -0.4153(5) 0.060(3) Uani 1 1 d . .
H037 H 0.2975 1.1187 -0.3679 0.072 Uiso 1 1 calc R U
C038 C 0.4501(8) 1.0825(9) -0.5796(6) 0.093(5) Uani 1 1 d . .
H03C H 0.4628 1.0361 -0.5806 0.140 Uiso 1 1 calc R U
H03D H 0.4210 1.0887 -0.5499 0.140 Uiso 1 1 calc R U
H03E H 0.4953 1.1086 -0.5656 0.140 Uiso 1 1 calc R U
C039 C 0.2501(7) 1.1007(6) 0.1529(5) 0.054(3) Uani 1 1 d . .
H039 H 0.2684 1.0745 0.1929 0.065 Uiso 1 1 calc R U
C040 C 0.1340(7) 0.9779(7) 0.1480(6) 0.054(3) Uani 1 1 d . .
C042 C 0.2859(7) 1.0608(7) -0.6345(6) 0.052(3) Uani 1 1 d . .
C043 C 0.3149(8) 0.8849(7) 0.0240(5) 0.060(4) Uani 1 1 d . .
H043 H 0.2878 0.8792 0.0563 0.073 Uiso 1 1 calc R U
C044 C 0.3022(7) 1.1906(6) -0.4334(6) 0.064(3) Uani 1 1 d . .
H04A H 0.2916 1.1925 -0.4801 0.077 Uiso 1 1 calc R U
H04B H 0.2700 1.2232 -0.4214 0.077 Uiso 1 1 calc R U
C045 C 0.1663(7) 1.0911(6) 0.1270(6) 0.056(3) Uani 1 1 d . .
H04C H 0.1441 1.1037 0.1607 0.067 Uiso 1 1 calc R U
H04D H 0.1473 1.1219 0.0911 0.067 Uiso 1 1 calc R U
N10 N 0.3009(7) 0.9652(7) -0.2437(5) 0.085(4) Uani 1 1 d . .
H10 H 0.3259 0.9767 -0.2698 0.102 Uiso 1 1 calc R U
C047 C 0.0953(7) 1.0078(6) -0.0950(6) 0.059(3) Uani 1 1 d . .
H04E H 0.0678 0.9893 -0.0670 0.071 Uiso 1 1 calc R U
H04F H 0.0632 1.0044 -0.1393 0.071 Uiso 1 1 calc R U
C048 C 0.3551(8) 1.1417(7) -0.1042(6) 0.065(4) Uani 1 1 d . .
H04G H 0.3707 1.1586 -0.0601 0.078 Uiso 1 1 calc R U
H04H H 0.3723 1.1734 -0.1308 0.078 Uiso 1 1 calc R U
C049 C 0.1235(7) 0.8532(7) 0.1607(5) 0.060(3) Uani 1 1 d . .
H049 H 0.1209 0.8658 0.2039 0.072 Uiso 1 1 calc R U
C050 C 0.1500(7) 0.9406(7) -0.6456(5) 0.058(3) Uani 1 1 d . .
H05A H 0.1081 0.9301 -0.6290 0.069 Uiso 1 1 calc R U
H05B H 0.1357 0.9279 -0.6909 0.069 Uiso 1 1 calc R U
C051 C 0.4825(8) 1.0972(10) -0.1634(6) 0.090(5) Uani 1 1 d . .
H05C H 0.4807 1.1445 -0.1734 0.108 Uiso 1 1 calc R U
H05D H 0.5296 1.0791 -0.1667 0.108 Uiso 1 1 calc R U
C053 C 0.0935(7) 1.0558(7) -0.6713(6) 0.071(4) Uani 1 1 d . .
H053 H 0.0736 1.0423 -0.7168 0.085 Uiso 1 1 calc R U
C054 C 0.1081(9) 1.1289(7) -0.6695(6) 0.082(4) Uani 1 1 d . .
H05E H 0.0620 1.1523 -0.6892 0.124 Uiso 1 1 calc R U
H05F H 0.1436 1.1386 -0.6929 0.124 Uiso 1 1 calc R U
H05G H 0.1283 1.1432 -0.6253 0.124 Uiso 1 1 calc R U
C055 C 0.2329(8) 1.1144(6) -0.0899(6) 0.057(3) Uani 1 1 d . .
N18 N 0.1592(7) 0.9627(7) -0.3591(6) 0.085(4) Uani 1 1 d . .
C057 C 0.2417(11) 0.9129(9) -0.2634(7) 0.095(5) Uani 1 1 d . .
H05H H 0.2408 0.8882 -0.2250 0.114 Uiso 1 1 calc R U
H05I H 0.2562 0.8818 -0.2921 0.114 Uiso 1 1 calc R U
C058 C 0.3211(7) 1.0173(7) 0.1103(5) 0.051(3) Uani 1 1 d . .
C059 C 0.4433(8) 1.0902(9) -0.6974(6) 0.082(4) Uani 1 1 d . .
H05J H 0.4553 1.0435 -0.6966 0.123 Uiso 1 1 calc R U
H05K H 0.4887 1.1160 -0.6885 0.123 Uiso 1 1 calc R U
H05L H 0.4107 1.1020 -0.7395 0.123 Uiso 1 1 calc R U
C060 C 0.1968(8) 0.9355(6) -0.0341(6) 0.053(3) Uani 1 1 d . .
C061 C 0.4755(7) 1.0860(9) -0.0950(6) 0.084(5) Uani 1 1 d . .
H06A H 0.5029 1.0464 -0.0753 0.101 Uiso 1 1 calc R U
H06B H 0.4945 1.1242 -0.0674 0.101 Uiso 1 1 calc R U
C062 C 0.3424(11) 0.7903(9) -0.4203(7) 0.111(6) Uani 1 1 d . .
H06C H 0.2964 0.7652 -0.4338 0.167 Uiso 1 1 calc R U
H06D H 0.3613 0.7899 -0.3738 0.167 Uiso 1 1 calc R U
H06E H 0.3787 0.7705 -0.4383 0.167 Uiso 1 1 calc R U
C063 C 0.3482(9) 0.8163(7) 0.0154(6) 0.074(4) Uani 1 1 d . .
H063 H 0.3886 0.8075 0.0554 0.089 Uiso 1 1 calc R U
C064 C 0.2961(10) 0.8598(7) 0.2593(8) 0.086(5) Uani 1 1 d . .
C065 C 0.0571(7) 0.8086(8) 0.1306(7) 0.073(4) Uani 1 1 d . .
H06F H 0.0608 0.7946 0.0886 0.088 Uiso 1 1 calc R U
H06G H 0.0627 0.7688 0.1572 0.088 Uiso 1 1 calc R U
C066 C 0.3152(8) 0.9936(8) -0.1867(7) 0.070(4) Uani 1 1 d . .
C067 C 0.3752(8) 0.9359(7) 0.0505(6) 0.070(4) Uani 1 1 d . .
H06H H 0.4068 0.9208 0.0923 0.084 Uiso 1 1 calc R U
H06I H 0.4063 0.9393 0.0216 0.084 Uiso 1 1 calc R U
C068 C 0.3937(8) 1.0775(8) -0.1054(5) 0.070(4) Uani 1 1 d . .
H068 H 0.3855 1.0479 -0.0719 0.085 Uiso 1 1 calc R U
C069 C 0.1978(8) 0.8167(8) 0.1695(6) 0.077(4) Uani 1 1 d . .
H06J H 0.2000 0.7786 0.1979 0.092 Uiso 1 1 calc R U
H06K H 0.1993 0.7997 0.1278 0.092 Uiso 1 1 calc R U
C070 C 0.2693(8) 1.1741(7) 0.1691(6) 0.075(4) Uani 1 1 d . .
H07A H 0.3229 1.1794 0.1843 0.112 Uiso 1 1 calc R U
H07B H 0.2478 1.1883 0.2023 0.112 Uiso 1 1 calc R U
H07C H 0.2493 1.2009 0.1310 0.112 Uiso 1 1 calc R U
C071 C 0.1142(8) 1.1453(9) -0.1730(6) 0.087(5) Uani 1 1 d . .
H07D H 0.1191 1.1250 -0.2124 0.104 Uiso 1 1 calc R U
H07E H 0.1290 1.1919 -0.1717 0.104 Uiso 1 1 calc R U
C072 C 0.3913(10) 0.9100(10) 0.3474(7) 0.101(5) Uani 1 1 d . .
H07F H 0.4246 0.9477 0.3546 0.151 Uiso 1 1 calc R U
H07G H 0.4203 0.8695 0.3566 0.151 Uiso 1 1 calc R U
H07H H 0.3597 0.9130 0.3753 0.151 Uiso 1 1 calc R U
C073 C 0.1196(9) 0.9187(9) -0.4099(7) 0.087(5) Uani 1 1 d . .
H07I H 0.1487 0.9106 -0.4398 0.104 Uiso 1 1 calc R U
H07J H 0.0716 0.9380 -0.4338 0.104 Uiso 1 1 calc R U
C074 C 0.3954(9) 1.2354(8) -0.3333(8) 0.102(5) Uani 1 1 d . .
H07K H 0.4474 1.2472 -0.3156 0.153 Uiso 1 1 calc R U
H07L H 0.3830 1.2005 -0.3077 0.153 Uiso 1 1 calc R U
H07M H 0.3646 1.2739 -0.3330 0.153 Uiso 1 1 calc R U
C075 C -0.0187(9) 0.8336(9) 0.1210(7) 0.091(5) Uani 1 1 d . .
H075 H -0.0246 0.8739 0.0940 0.109 Uiso 1 1 calc R U
C076 C 0.3811(7) 1.2106(7) -0.4037(6) 0.069(4) Uani 1 1 d . .
H076 H 0.4135 1.1720 -0.4034 0.083 Uiso 1 1 calc R U
C077 C 0.3833(10) 1.1798(8) -0.6444(7) 0.094(5) Uani 1 1 d . .
H07N H 0.3550 1.1945 -0.6869 0.141 Uiso 1 1 calc R U
H07O H 0.4284 1.2060 -0.6295 0.141 Uiso 1 1 calc R U
H07P H 0.3536 1.1853 -0.6151 0.141 Uiso 1 1 calc R U
C078 C 0.0432(8) 1.1250(8) -0.0956(7) 0.087(4) Uani 1 1 d . .
H07Q H 0.0513 1.1659 -0.0705 0.104 Uiso 1 1 calc R U
H07R H -0.0006 1.1020 -0.0905 0.104 Uiso 1 1 calc R U
C079 C 0.4158(9) 1.0608(9) -0.2102(7) 0.089(5) Uani 1 1 d . .
H07S H 0.3902 1.0897 -0.2459 0.107 Uiso 1 1 calc R U
H07T H 0.4326 1.0210 -0.2276 0.107 Uiso 1 1 calc R U
C080 C 0.1972(8) 1.1106(8) -0.4373(7) 0.087(4) Uani 1 1 d . .
H08A H 0.1744 1.1415 -0.4141 0.104 Uiso 1 1 calc R U
H08B H 0.1787 1.1218 -0.4830 0.104 Uiso 1 1 calc R U
C081 C 0.0319(9) 1.0436(11) -0.6382(10) 0.118(6) Uani 1 1 d . .
H08C H -0.0111 1.0708 -0.6585 0.177 Uiso 1 1 calc R U
H08D H 0.0507 1.0552 -0.5931 0.177 Uiso 1 1 calc R U
H08E H 0.0177 0.9973 -0.6422 0.177 Uiso 1 1 calc R U
C082 C 0.1632(12) 0.9363(10) -0.2967(9) 0.104(6) Uani 1 1 d . .
H082 H 0.1461 0.9690 -0.2703 0.125 Uiso 1 1 calc R U
C083 C 0.1719(8) 1.0270(9) -0.3677(8) 0.077(4) Uani 1 1 d . .
C084 C 0.3837(10) 0.8138(8) -0.0395(8) 0.098(5) Uani 1 1 d . .
H08F H 0.4031 0.7698 -0.0421 0.146 Uiso 1 1 calc R U
H08G H 0.4239 0.8457 -0.0316 0.146 Uiso 1 1 calc R U
H08H H 0.3465 0.8244 -0.0797 0.146 Uiso 1 1 calc R U
C085 C 0.0363(9) 1.1383(9) -0.1684(9) 0.104(6) Uani 1 1 d . .
H08I H 0.0108 1.1014 -0.1950 0.125 Uiso 1 1 calc R U
H08J H 0.0078 1.1789 -0.1830 0.125 Uiso 1 1 calc R U
C086 C 0.4034(10) 1.2699(9) -0.4459(9) 0.106(5) Uani 1 1 d . .
H08K H 0.3963 1.2546 -0.4895 0.160 Uiso 1 1 calc R U
H08L H 0.4551 1.2820 -0.4268 0.160 Uiso 1 1 calc R U
H08M H 0.3720 1.3081 -0.4464 0.160 Uiso 1 1 calc R U
C087 C 0.2922(10) 0.7604(8) 0.0081(7) 0.095(5) Uani 1 1 d . .
H08N H 0.3157 0.7187 0.0034 0.142 Uiso 1 1 calc R U
H08O H 0.2503 0.7681 -0.0296 0.142 Uiso 1 1 calc R U
H08P H 0.2749 0.7586 0.0458 0.142 Uiso 1 1 calc R U
C088 C 0.1078(12) 0.8757(10) -0.3157(9) 0.125(7) Uani 1 1 d . .
H08Q H 0.1246 0.8390 -0.2856 0.150 Uiso 1 1 calc R U
H08R H 0.0576 0.8887 -0.3155 0.150 Uiso 1 1 calc R U
C089 C -0.0300(11) 0.8542(13) 0.1870(9) 0.154(10) Uani 1 1 d . .
H08S H -0.0793 0.8730 0.1797 0.231 Uiso 1 1 calc R U
H08T H 0.0071 0.8869 0.2077 0.231 Uiso 1 1 calc R U
H08U H -0.0249 0.8156 0.2143 0.231 Uiso 1 1 calc R U
C091 C 0.1082(14) 0.8570(14) -0.3790(10) 0.153(10) Uani 1 1 d . .
H09A H 0.0609 0.8364 -0.4025 0.184 Uiso 1 1 calc R U
H09B H 0.1487 0.8257 -0.3771 0.184 Uiso 1 1 calc R U
C100 C -0.0792(10) 0.7824(9) 0.0846(14) 0.156(10) Uani 1 1 d . .
H10A H -0.1283 0.8017 0.0770 0.234 Uiso 1 1 calc R U
H10B H -0.0755 0.7428 0.1105 0.234 Uiso 1 1 calc R U
H10C H -0.0712 0.7710 0.0439 0.234 Uiso 1 1 calc R U

loop_
_atom_site_aniso_label
_atom_site_aniso_U_11
_atom_site_aniso_U_22
_atom_site_aniso_U_33
_atom_site_aniso_U_23
_atom_site_aniso_U_13
_atom_site_aniso_U_12
O3 0.084(6) 0.067(6) 0.037(4) 0.007(5) 0.012(4) -0.001(5)
O11 0.065(5) 0.075(6) 0.034(4) -0.011(4) 0.015(4) -0.019(5)
O5 0.072(5) 0.060(5) 0.029(4) 0.009(4) 0.009(4) 0.001(4)
O2 0.089(6) 0.078(6) 0.034(5) 0.003(4) 0.026(4) -0.005(5)
N17 0.102(8) 0.060(7) 0.036(6) 0.012(5) 0.039(6) 0.012(7)
O6 0.100(6) 0.081(7) 0.065(5) 0.022(5) 0.054(5) 0.000(5)
O9 0.080(5) 0.065(6) 0.045(4) 0.004(4) 0.015(4) -0.006(5)
N4 0.069(6) 0.077(9) 0.039(5) -0.007(6) 0.022(5) -0.006(6)
O8 0.106(6) 0.062(6) 0.035(5) 0.003(4) 0.029(4) -0.010(5)
O10 0.100(7) 0.141(10) 0.030(5) -0.029(5) 0.017(4) -0.032(7)
O4 0.103(6) 0.071(6) 0.041(5) -0.001(4) 0.041(5) -0.014(5)
N13 0.091(7) 0.055(8) 0.048(5) -0.009(6) 0.041(6) -0.013(6)
N16 0.072(7) 0.064(7) 0.041(5) 0.000(5) 0.022(6) -0.017(6)
N8 0.060(6) 0.056(6) 0.055(6) -0.013(6) 0.029(5) -0.003(6)
N19 0.063(7) 0.062(7) 0.050(6) 0.001(5) 0.007(6) 0.004(6)
N6 0.077(7) 0.060(7) 0.045(6) 0.002(5) 0.021(5) -0.005(6)
C017 0.081(10) 0.113(14) 0.043(8) -0.012(8) 0.020(7) -0.022(10)
N12 0.092(7) 0.050(7) 0.028(5) 0.002(5) 0.020(5) 0.003(6)
N14 0.092(8) 0.048(7) 0.050(6) -0.004(5) 0.018(6) -0.001(7)
N15 0.083(7) 0.069(7) 0.032(6) 0.003(5) 0.014(5) 0.000(6)
C021 0.063(8) 0.069(10) 0.033(6) -0.008(6) 0.002(6) -0.002(7)
N7 0.072(7) 0.061(7) 0.031(5) 0.004(5) 0.018(5) 0.002(6)
N5 0.084(7) 0.058(8) 0.037(5) 0.014(5) 0.028(5) 0.008(6)
N9 0.088(8) 0.051(6) 0.043(5) 0.002(5) 0.029(6) 0.005(6)
O1 0.135(8) 0.044(6) 0.093(6) 0.006(5) 0.055(6) 0.003(6)
N1 0.118(9) 0.075(9) 0.058(7) -0.001(7) 0.020(7) 0.000(8)
N2 0.088(8) 0.068(8) 0.055(7) 0.008(6) 0.023(6) -0.005(7)
O7 0.118(8) 0.092(8) 0.122(8) -0.049(7) 0.075(7) -0.033(7)
C029 0.076(8) 0.056(10) 0.045(8) 0.006(8) 0.012(7) -0.005(7)
N11 0.089(8) 0.075(9) 0.077(9) -0.021(7) 0.026(6) -0.031(7)
C031 0.081(9) 0.069(10) 0.039(6) 0.006(7) 0.018(6) -0.006(8)
C032 0.049(7) 0.066(9) 0.049(6) 0.010(6) 0.013(6) 0.005(7)
N3 0.112(8) 0.064(8) 0.029(5) -0.002(6) 0.024(5) 0.010(6)
C034 0.081(10) 0.059(9) 0.062(10) 0.003(8) 0.031(9) -0.012(9)
C035 0.096(10) 0.049(8) 0.042(7) 0.012(6) 0.010(7) -0.011(7)
C037 0.090(10) 0.052(8) 0.040(6) -0.014(6) 0.024(7) -0.003(7)
C038 0.084(9) 0.110(13) 0.063(9) 0.005(8) -0.012(7) -0.023(9)
C039 0.087(9) 0.041(8) 0.039(6) -0.004(6) 0.024(6) -0.004(7)
C040 0.081(8) 0.058(10) 0.030(7) 0.009(7) 0.027(6) 0.007(7)
C042 0.052(7) 0.073(9) 0.033(7) 0.009(7) 0.014(7) -0.007(7)
C043 0.091(9) 0.066(9) 0.026(6) 0.007(6) 0.021(7) -0.003(8)
C044 0.072(9) 0.044(8) 0.063(7) 0.005(6) -0.001(7) 0.001(7)
C045 0.071(8) 0.043(7) 0.060(7) 0.000(6) 0.027(6) 0.006(7)
N10 0.132(10) 0.099(10) 0.048(7) -0.003(7) 0.065(6) -0.019(9)
C047 0.075(9) 0.050(8) 0.051(7) 0.003(6) 0.017(6) -0.009(7)
C048 0.089(10) 0.066(9) 0.057(7) -0.003(7) 0.050(7) -0.013(8)
C049 0.085(9) 0.065(9) 0.048(7) 0.016(7) 0.045(7) 0.008(8)
C050 0.059(8) 0.070(9) 0.042(6) 0.003(6) 0.011(6) -0.013(7)
C051 0.097(10) 0.132(15) 0.060(8) 0.009(9) 0.049(8) 0.020(11)
C053 0.082(9) 0.073(11) 0.069(8) -0.015(8) 0.041(8) -0.017(8)
C054 0.110(11) 0.066(11) 0.066(8) -0.001(7) 0.017(8) 0.005(8)
C055 0.085(11) 0.043(8) 0.056(9) -0.009(7) 0.038(9) 0.004(7)
N18 0.106(9) 0.081(10) 0.092(9) -0.033(8) 0.069(7) -0.049(8)
C057 0.149(16) 0.083(11) 0.085(10) -0.007(9) 0.084(11) -0.027(12)
C058 0.068(8) 0.055(9) 0.030(7) 0.001(7) 0.014(6) -0.012(7)
C059 0.087(9) 0.110(12) 0.057(7) -0.023(8) 0.035(7) -0.023(9)
C060 0.073(9) 0.044(8) 0.037(7) -0.007(6) 0.008(7) -0.006(7)
C061 0.080(10) 0.130(14) 0.045(7) 0.001(8) 0.022(7) 0.011(9)
C062 0.156(16) 0.094(13) 0.053(8) 0.021(8) -0.017(10) -0.022(12)
C063 0.108(11) 0.049(9) 0.065(8) 0.006(7) 0.025(8) 0.012(9)
C064 0.125(13) 0.035(8) 0.089(13) -0.006(9) 0.015(10) -0.026(9)
C065 0.074(9) 0.079(10) 0.079(9) 0.005(8) 0.041(8) -0.015(8)
C066 0.081(9) 0.075(11) 0.070(10) 0.038(9) 0.044(8) 0.007(9)
C067 0.095(10) 0.067(10) 0.047(7) -0.003(7) 0.021(7) 0.013(9)
C068 0.097(10) 0.086(11) 0.039(7) 0.015(7) 0.036(7) 0.016(9)
C069 0.100(11) 0.087(10) 0.061(8) -0.008(8) 0.051(8) -0.028(10)
C070 0.095(10) 0.078(11) 0.057(7) 0.006(7) 0.032(7) -0.001(8)
C071 0.093(11) 0.101(12) 0.052(8) 0.025(8) 0.000(8) 0.016(10)
C072 0.116(12) 0.095(13) 0.089(11) -0.003(9) 0.025(10) -0.005(10)
C073 0.095(10) 0.101(13) 0.085(10) -0.030(10) 0.060(9) -0.051(10)
C074 0.098(11) 0.079(11) 0.101(12) 0.000(9) -0.014(9) -0.008(9)
C075 0.091(11) 0.096(13) 0.092(10) 0.023(9) 0.035(9) 0.010(10)
C076 0.069(9) 0.060(9) 0.077(9) -0.013(8) 0.017(7) 0.014(7)
C077 0.140(13) 0.076(11) 0.063(8) -0.009(8) 0.024(9) -0.041(10)
C078 0.078(10) 0.084(11) 0.091(11) -0.023(9) 0.012(8) -0.019(9)
C079 0.109(11) 0.103(12) 0.071(9) -0.013(9) 0.052(9) -0.041(10)
C080 0.083(11) 0.071(11) 0.086(10) 0.002(8) -0.007(8) -0.001(9)
C081 0.076(10) 0.121(16) 0.167(17) -0.022(13) 0.052(11) 0.012(10)
C082 0.135(16) 0.107(14) 0.111(13) -0.017(11) 0.099(13) -0.031(13)
C083 0.070(9) 0.087(14) 0.083(12) -0.027(11) 0.035(8) -0.011(9)
C084 0.125(13) 0.073(10) 0.103(11) -0.027(9) 0.047(10) 0.007(10)
C085 0.077(11) 0.071(11) 0.129(15) 0.005(10) -0.023(10) 0.003(8)
C086 0.107(12) 0.090(13) 0.131(14) 0.000(11) 0.049(11) -0.014(10)
C087 0.156(14) 0.051(9) 0.087(10) 0.007(8) 0.052(10) -0.003(10)
C088 0.169(18) 0.107(15) 0.127(16) 0.004(12) 0.089(14) -0.039(14)
C089 0.147(16) 0.23(3) 0.135(15) 0.084(16) 0.113(14) 0.122(17)
C091 0.20(2) 0.17(2) 0.117(15) -0.042(15) 0.077(16) -0.100(19)
C100 0.084(12) 0.079(13) 0.29(3) 0.033(16) 0.023(15) -0.004(10)

loop_
_atom_type_symbol
_atom_type_description
_atom_type_scat_dispersion_real
_atom_type_scat_dispersion_imag
_atom_type_scat_source
C C 0.0181 0.0091 'International Tables Vol C Tables 4.2.6.8 and 6.1.1.4'
H H 0.0000 0.0000 'International Tables Vol C Tables 4.2.6.8 and 6.1.1.4'
N N 0.0311 0.0180 'International Tables Vol C Tables 4.2.6.8 and 6.1.1.4'
O O 0.0492 0.0322 'International Tables Vol C Tables 4.2.6.8 and 6.1.1.4'

loop_
_geom_angle_atom_site_label_1
_geom_angle_atom_site_label_2
_geom_angle_atom_site_label_3
_geom_angle
C042 O11 C017 122.4(9)
C066 N17 C079 123.5(11)
C066 N17 C068 125.5(11)
C079 N17 C068 109.5(11)
C040 N4 C045 120.7(10)
C029 N13 C031 120.6(10)
C042 N16 C021 123.0(9)
C060 N8 C047 124.4(10)
C055 N19 C032 122.8(10)
C055 N19 C071 124.3(11)
C032 N19 C071 110.9(10)
C058 N6 C067 122.3(11)
O11 C017 C059 103.1(10)
O11 C017 C038 111.8(12)
C059 C017 C038 112.6(13)
O11 C017 C077 107.2(12)
C059 C017 C077 113.1(13)
C038 C017 C077 108.8(12)
C029 N12 C037 127.3(10)
C034 N14 C035 122.1(11)
C034 N15 C050 119.4(11)
N16 C021 C050 109.6(10)
N16 C021 C053 110.9(10)
C050 C021 C053 114.0(10)
C060 N7 C043 121.3(9)
C058 N5 C039 123.8(9)
C055 N9 C048 121.7(10)
C064 N1 C072 119.2(14)
C064 N2 C069 119.4(12)
O8 C029 N13 120.6(12)
O8 C029 N12 121.8(13)
N13 C029 N12 116.9(11)
C083 N11 C080 117.2(13)
N13 C031 C035 112.5(10)
N19 C032 C078 104.6(10)
N19 C032 C047 110.0(10)
C078 C032 C047 114.5(10)
C040 N3 C049 125.5(9)
O9 C034 N14 122.6(12)
O9 C034 N15 120.5(13)
N14 C034 N15 117.0(14)
N14 C035 C031 109.1(9)
N14 C035 C062 109.3(10)
C031 C035 C062 112.2(12)
N12 C037 C080 112.7(10)
N12 C037 C044 109.6(10)
C080 C037 C044 112.1(11)
N5 C039 C045 110.9(9)
N5 C039 C070 110.2(10)
C045 C039 C070 110.7(11)
O2 C040 N3 122.5(11)
O2 C040 N4 122.6(12)
N3 C040 N4 114.9(10)
O10 C042 N16 126.0(11)
O10 C042 O11 122.8(11)
N16 C042 O11 111.1(10)
N7 C043 C067 112.9(10)
N7 C043 C063 110.8(10)
C067 C043 C063 111.7(11)
C076 C044 C037 115.9(11)
N4 C045 C039 116.5(10)
C066 N10 C057 120.2(11)
N8 C047 C032 114.1(10)
N9 C048 C068 116.5(11)
N3 C049 C065 111.1(10)
N3 C049 C069 111.5(10)
C065 C049 C069 111.7(11)
N15 C050 C021 114.2(10)
C079 C051 C061 106.5(12)
C054 C053 C021 113.5(11)
C054 C053 C081 107.5(13)
C021 C053 C081 111.7(12)
O5 C055 N19 122.0(11)
O5 C055 N9 118.7(13)
N19 C055 N9 119.3(12)
C083 N18 C082 121.8(13)
C083 N18 C073 124.1(14)
C082 N18 C073 111.6(13)
N10 C057 C082 116.9(15)
O3 C058 N5 125.5(11)
O3 C058 N6 119.4(12)
N5 C058 N6 114.9(10)
O4 C060 N7 124.2(11)
O4 C060 N8 119.4(12)
N7 C060 N8 116.4(11)
C068 C061 C051 104.1(10)
C087 C063 C084 109.9(12)
C087 C063 C043 112.6(12)
C084 C063 C043 114.1(11)
O1 C064 N2 124.8(13)
O1 C064 N1 120.6(14)
N2 C064 N1 114.4(14)
C075 C065 C049 119.8(13)
O6 C066 N10 122.8(15)
O6 C066 N17 118.0(14)
N10 C066 N17 119.2(12)
N6 C067 C043 113.3(11)
C048 C068 C061 112.4(13)
C048 C068 N17 112.1(10)
C061 C068 N17 103.9(10)
N2 C069 C049 113.5(12)
N19 C071 C085 102.5(12)
N18 C073 C091 106.5(14)
C065 C075 C100 112.0(14)
C065 C075 C089 110.3(13)
C100 C075 C089 111.3(17)
C044 C076 C074 112.2(12)
C044 C076 C086 109.9(11)
C074 C076 C086 108.7(12)
C032 C078 C085 99.7(11)
N17 C079 C051 105.1(10)
N11 C080 C037 116.2(12)
N18 C082 C057 110.0(12)
N18 C082 C088 101.0(14)
C057 C082 C088 110.9(17)
O7 C083 N18 124.0(16)
O7 C083 N11 120.2(16)
N18 C083 N11 115.8(14)
C071 C085 C078 106.8(11)
C091 C088 C082 105.4(14)
C088 C091 C073 105.1(18)

loop_
_geom_bond_atom_site_label_1
_geom_bond_atom_site_label_2
_geom_bond_distance
O3 C058 1.244(13)
O11 C042 1.353(13)
O11 C017 1.454(15)
O5 C055 1.284(14)
O2 C040 1.226(13)
N17 C066 1.348(17)
N17 C079 1.460(17)
N17 C068 1.523(16)
O6 C066 1.259(14)
O9 C034 1.257(16)
N4 C040 1.359(15)
N4 C045 1.424(16)
O8 C029 1.237(14)
O10 C042 1.185(13)
O4 C060 1.255(14)
N13 C029 1.337(16)
N13 C031 1.431(16)
N16 C042 1.308(15)
N16 C021 1.459(15)
N8 C060 1.355(15)
N8 C047 1.397(15)
N19 C055 1.319(16)
N19 C032 1.462(15)
N19 C071 1.486(16)
N6 C058 1.382(14)
N6 C067 1.436(16)
C017 C059 1.501(18)
C017 C038 1.520(18)
C017 C077 1.56(2)
N12 C029 1.339(16)
N12 C037 1.469(15)
N14 C034 1.328(17)
N14 C035 1.488(15)
N15 C034 1.348(15)
N15 C050 1.452(16)
C021 C050 1.495(18)
C021 C053 1.516(18)
N7 C060 1.342(15)
N7 C043 1.423(14)
N5 C058 1.326(15)
N5 C039 1.468(15)
N9 C055 1.346(15)
N9 C048 1.453(16)
O1 C064 1.295(17)
N1 C064 1.334(18)
N1 C072 1.453(18)
N2 C064 1.302(17)
N2 C069 1.476(17)
O7 C083 1.227(17)
N11 C083 1.364(18)
N11 C080 1.429(19)
C031 C035 1.507(18)
C032 C078 1.491(18)
C032 C047 1.523(18)
N3 C040 1.357(16)
N3 C049 1.481(16)
C035 C062 1.53(2)
C037 C080 1.506(19)
C037 C044 1.515(18)
C039 C045 1.507(17)
C039 C070 1.529(18)
C043 C067 1.499(18)
C043 C063 1.538(19)
C044 C076 1.475(18)
N10 C066 1.310(18)
N10 C057 1.488(19)
C048 C068 1.475(19)
C049 C065 1.507(18)
C049 C069 1.526(19)
C051 C079 1.53(2)
C051 C061 1.537(17)
C053 C054 1.487(19)
C053 C081 1.54(2)
N18 C083 1.33(2)
N18 C082 1.43(2)
N18 C073 1.430(18)
C057 C082 1.50(2)
C061 C068 1.481(18)
C063 C087 1.51(2)
C063 C084 1.516(19)
C065 C075 1.45(2)
C071 C085 1.49(2)
C073 C091 1.45(3)
C074 C076 1.54(2)
C075 C100 1.55(2)
C075 C089 1.56(2)
C076 C086 1.62(2)
C078 C085 1.56(2)
C082 C088 1.57(2)
C088 C091 1.42(2)

loop_
_geom_torsion_atom_site_label_1
_geom_torsion_atom_site_label_2
_geom_torsion_atom_site_label_3
_geom_torsion_atom_site_label_4
_geom_torsion
C042 O11 C017 C059 172.4(11)
C042 O11 C017 C038 51.2(17)
C042 O11 C017 C077 -68.1(14)
C042 N16 C021 C050 -120.0(12)
C042 N16 C021 C053 113.3(12)
C031 N13 C029 O8 25.5(16)
C031 N13 C029 N12 -164.5(11)
C037 N12 C029 O8 -12.3(19)
C037 N12 C029 N13 177.8(10)
C029 N13 C031 C035 72.6(13)
C055 N19 C032 C078 139.5(11)
C071 N19 C032 C078 -25.0(14)
C055 N19 C032 C047 -97.1(13)
C071 N19 C032 C047 98.4(12)
C035 N14 C034 O9 -4.6(18)
C035 N14 C034 N15 175.2(10)
C050 N15 C034 O9 -1.9(17)
C050 N15 C034 N14 178.2(10)
C034 N14 C035 C031 -100.9(14)
C034 N14 C035 C062 136.1(14)
N13 C031 C035 N14 62.8(13)
N13 C031 C035 C062 -175.9(12)
C029 N12 C037 C080 -90.4(15)
C029 N12 C037 C044 144.0(12)
C058 N5 C039 C045 -99.0(13)
C058 N5 C039 C070 138.0(11)
C049 N3 C040 O2 -14.3(19)
C049 N3 C040 N4 168.2(11)
C045 N4 C040 O2 11.4(17)
C045 N4 C040 N3 -171.0(10)
C021 N16 C042 O10 -3(2)
C021 N16 C042 O11 176.2(10)
C017 O11 C042 O10 -7.6(19)
C017 O11 C042 N16 173.0(11)
C060 N7 C043 C067 -94.7(13)
C060 N7 C043 C063 139.1(11)
N12 C037 C044 C076 -64.9(14)
C080 C037 C044 C076 169.2(11)
C040 N4 C045 C039 82.6(14)
N5 C039 C045 N4 52.7(13)
C070 C039 C045 N4 175.4(10)
C060 N8 C047 C032 92.3(13)
N19 C032 C047 N8 52.4(13)
C078 C032 C047 N8 169.9(10)
C055 N9 C048 C068 74.6(13)
C040 N3 C049 C065 136.2(12)
C040 N3 C049 C069 -98.6(14)
C034 N15 C050 C021 70.0(14)
N16 C021 C050 N15 61.1(12)
C053 C021 C050 N15 -174.0(9)
N16 C021 C053 C054 -52.3(14)
C050 C021 C053 C054 -176.6(11)
N16 C021 C053 C081 -174.0(12)
C050 C021 C053 C081 61.7(15)
C032 N19 C055 O5 -0.9(18)
C071 N19 C055 O5 161.5(12)
C032 N19 C055 N9 -179.8(10)
C071 N19 C055 N9 -17.3(18)
C048 N9 C055 O5 7.2(16)
C048 N9 C055 N19 -173.9(11)
C066 N10 C057 C082 89.0(16)
C039 N5 C058 O3 -12.2(18)
C039 N5 C058 N6 173.0(10)
C067 N6 C058 O3 12.3(16)
C067 N6 C058 N5 -172.6(11)
C043 N7 C060 O4 -19.2(17)
C043 N7 C060 N8 162.7(10)
C047 N8 C060 O4 7.4(17)
C047 N8 C060 N7 -174.4(10)
C079 C051 C061 C068 -28.2(17)
N7 C043 C063 C087 -70.0(13)
C067 C043 C063 C087 163.1(11)
N7 C043 C063 C084 56.1(15)
C067 C043 C063 C084 -70.8(14)
C069 N2 C064 O1 9(2)
C069 N2 C064 N1 -166.5(13)
C072 N1 C064 O1 12(2)
C072 N1 C064 N2 -171.6(13)
N3 C049 C065 C075 -57.5(15)
C069 C049 C065 C075 177.3(11)
C057 N10 C066 O6 5(2)
C057 N10 C066 N17 -176.6(13)
C079 N17 C066 O6 169.0(13)
C068 N17 C066 O6 3.8(18)
C079 N17 C066 N10 -10(2)
C068 N17 C066 N10 -175.0(12)
C058 N6 C067 C043 80.2(13)
N7 C043 C067 N6 53.0(13)
C063 C043 C067 N6 178.8(10)
N9 C048 C068 C061 168.3(9)
N9 C048 C068 N17 51.7(14)
C051 C061 C068 C048 -88.4(14)
C051 C061 C068 N17 33.0(15)
C066 N17 C068 C048 -98.7(14)
C079 N17 C068 C048 94.3(13)
C066 N17 C068 C061 139.7(13)
C079 N17 C068 C061 -27.3(15)
C064 N2 C069 C049 93.5(15)
N3 C049 C069 N2 53.2(13)
C065 C049 C069 N2 178.1(10)
C055 N19 C071 C085 -163.6(12)
C032 N19 C071 C085 0.7(16)
C083 N18 C073 C091 -171.5(17)
C082 N18 C073 C091 -9(2)
C049 C065 C075 C100 175.6(15)
C049 C065 C075 C089 -59.8(18)
C037 C044 C076 C074 -80.1(14)
C037 C044 C076 C086 158.9(12)
N19 C032 C078 C085 36.7(12)
C047 C032 C078 C085 -83.8(13)
C066 N17 C079 C051 -157.9(13)
C068 N17 C079 C051 9.4(16)
C061 C051 C079 N17 11.4(17)
C083 N11 C080 C037 77.6(17)
N12 C037 C080 N11 49.3(16)
C044 C037 C080 N11 173.5(12)
C083 N18 C082 C057 -90.1(18)
C073 N18 C082 C057 107.2(15)
C083 N18 C082 C088 152.6(15)
C073 N18 C082 C088 -10.0(18)
N10 C057 C082 N18 68.0(17)
N10 C057 C082 C088 178.8(11)
C082 N18 C083 O7 -4(2)
C073 N18 C083 O7 156.2(13)
C082 N18 C083 N11 174.9(13)
C073 N18 C083 N11 -25(2)
C080 N11 C083 O7 8.9(19)
C080 N11 C083 N18 -170.3(13)
N19 C071 C085 C078 23.1(16)
C032 C078 C085 C071 -37.7(15)
N18 C082 C088 C091 26(2)
C057 C082 C088 C091 -90(2)
C082 C088 C091 C073 -33(2)
N18 C073 C091 C088 27(2)
